data_4084832
loop_
_publ_author_name
'Scherer, Alexander'
'Mukherjee, Tathagata'
'Hampel, Frank'
'Gladysz, John A.'

_publ_section_title
;
 Metal-Templated Hydrogen Bond Donors as &#x201C;Organocatalysts&#x201D;
 for Carbon--Carbon Bond Forming Reactions: Syntheses, Structures, and
 Reactivities of 2-Guanidinobenzimidazole Cyclopentadienyl Ruthenium
 Complexes
;
_journal_issue 23
_journal_name_full Organometallics
_journal_page_first 6709
_journal_paper_doi 10.1021/om500704u
_journal_volume 33
_journal_year 2014
_chemical_formula_sum 'C32 H31 Cl2 F6 N5 P2 Ru'
_chemical_formula_weight 833.53
_chemical_name_systematic
; 
 ? 
;
_space_group_IT_number 2
_symmetry_cell_setting triclinic
_symmetry_space_group_name_Hall '-P 1'
_symmetry_space_group_name_H-M 'P -1'
_atom_sites_solution_hydrogens geom
_atom_sites_solution_primary direct
_atom_sites_solution_secondary difmap
_audit_creation_method SHELXL-97
_cell_angle_alpha 81.189(2)
_cell_angle_beta 80.586(2)
_cell_angle_gamma 80.164(2)
_cell_formula_units_Z 2
_cell_length_a 9.4989(3)
_cell_length_b 9.8968(3)
_cell_length_c 18.2070(6)
_cell_measurement_reflns_used 7191
_cell_measurement_temperature 173(2)
_cell_volume 1649.88(9)
_computing_cell_refinement DENZO-SMN
_computing_data_collection 'Nonius Collect'
_computing_data_reduction DENZO-SMN
_computing_molecular_graphics 'SHELXTL NT'
_computing_publication_material 'SHELXTL NT'
_computing_structure_refinement 'SHELXL-97 (Sheldrick, 1997)'
_computing_structure_solution 'SHELXS-97 (Sheldrick, 1990)'
_diffrn_ambient_temperature 173(2)
_diffrn_detector_area_resol_mean 9
_diffrn_measured_fraction_theta_full 0.994
_diffrn_measured_fraction_theta_max 0.994
_diffrn_measurement_device_type 'Nonius KappaCCD'
_diffrn_radiation_monochromator graphite
_diffrn_radiation_source 'fine-focus rotating anode'
_diffrn_radiation_type MoK\a
_diffrn_radiation_wavelength 0.71073
_diffrn_reflns_av_R_equivalents 0.0380
_diffrn_reflns_av_sigmaI/netI 0.0573
_diffrn_reflns_limit_h_max 12
_diffrn_reflns_limit_h_min -12
_diffrn_reflns_limit_k_max 12
_diffrn_reflns_limit_k_min -12
_diffrn_reflns_limit_l_max 23
_diffrn_reflns_limit_l_min -23
_diffrn_reflns_number 14265
_diffrn_reflns_theta_full 27.51
_diffrn_reflns_theta_max 27.51
_diffrn_reflns_theta_min 2.80
_exptl_absorpt_coefficient_mu 0.801
_exptl_absorpt_correction_T_max 0.8562
_exptl_absorpt_correction_T_min 0.8562
_exptl_absorpt_correction_type empirical
_exptl_absorpt_process_details Scalepack
_exptl_crystal_colour colorless
_exptl_crystal_density_diffrn 1.678
_exptl_crystal_density_method 'not measured'
_exptl_crystal_description rhomb
_exptl_crystal_F_000 840
_exptl_crystal_size_max 0.20
_exptl_crystal_size_mid 0.20
_exptl_crystal_size_min 0.20
_refine_diff_density_max 0.867
_refine_diff_density_min -0.856
_refine_diff_density_rms 0.086
_refine_ls_extinction_method none
_refine_ls_goodness_of_fit_ref 1.001
_refine_ls_hydrogen_treatment mixed
_refine_ls_matrix_type full
_refine_ls_number_parameters 433
_refine_ls_number_reflns 7556
_refine_ls_number_restraints 0
_refine_ls_restrained_S_all 1.001
_refine_ls_R_factor_all 0.0587
_refine_ls_R_factor_gt 0.0387
_refine_ls_shift/su_max 0.001
_refine_ls_shift/su_mean 0.000
_refine_ls_structure_factor_coef Fsqd
_refine_ls_weighting_details 'calc w=1/[\s^2^(Fo^2^)+(0.0411P)^2^+1.0778P] where P=(Fo^2^+2Fc^2^)/3'
_refine_ls_weighting_scheme calc
_refine_ls_wR_factor_gt 0.0840
_refine_ls_wR_factor_ref 0.0918
_reflns_number_gt 5925
_reflns_number_total 7556
_reflns_threshold_expression >2sigma(I)
_cod_data_source_file om500704u_si_002.cif
_cod_data_source_block als03
_cod_depositor_comments
;
The following automatic conversions were performed:

'_symmetry_cell_setting' value 'Triclinic' changed to 'triclinic'
according to
/home/saulius/struct/COD-crude-data--automatic-downloads/rss-feeds/ACS/lib/dictionaries/cif_core.dic
dictionary named 'cif_core.dic' version 2.4.2 from 2011-04-26.

Automatic conversion script
Id: cif_fix_values 2935 2014-11-11 08:27:57Z andrius 

 Adding full bibliography for 4084832--4084833.cif.
;
_cod_original_sg_symbol_H-M P-1
_cod_database_code 4084832

loop_
_symmetry_equiv_pos_as_xyz
'x, y, z'
'-x, -y, -z'

loop_
_atom_site_label
_atom_site_type_symbol
_atom_site_fract_x
_atom_site_fract_y
_atom_site_fract_z
_atom_site_U_iso_or_equiv
_atom_site_adp_type
_atom_site_occupancy
_atom_site_symmetry_multiplicity
_atom_site_calc_flag
_atom_site_refinement_flags
Ru1 Ru 0.13531(2) 0.06149(2) 0.325455(12) 0.01968(7) Uani 1 1 d .
P1 P 0.22770(8) -0.00534(8) 0.20934(4) 0.02093(16) Uani 1 1 d .
C11 C -0.0880(3) 0.0584(3) 0.3723(2) 0.0348(8) Uani 1 1 d .
H11A H -0.1323 -0.0264 0.3936 0.042 Uiso 1 1 calc R
C12 C -0.0816(3) 0.1205(3) 0.29717(19) 0.0321(7) Uani 1 1 d .
H12A H -0.1209 0.0885 0.2562 0.039 Uiso 1 1 calc R
C13 C -0.0179(3) 0.2428(3) 0.29157(18) 0.0315(7) Uani 1 1 d .
H13A H -0.0028 0.3114 0.2457 0.038 Uiso 1 1 calc R
C14 C 0.0121(3) 0.2535(4) 0.36361(19) 0.0336(7) Uani 1 1 d .
H14A H 0.0549 0.3306 0.3770 0.040 Uiso 1 1 calc R
C15 C -0.0316(3) 0.1414(4) 0.41398(18) 0.0342(7) Uani 1 1 d .
H15A H -0.0275 0.1250 0.4692 0.041 Uiso 1 1 calc R
N21A N 0.3171(3) -0.3236(3) 0.45193(16) 0.0358(6) Uani 1 1 d .
H20A H 0.2540 -0.3763 0.4517 0.043 Uiso 1 1 d R
H20B H 0.3895 -0.3534 0.4759 0.043 Uiso 1 1 d R
N21 N 0.1998(3) -0.1396(2) 0.37742(13) 0.0235(5) Uani 1 1 d .
H21A H 0.1451 -0.1976 0.3726 0.028 Uiso 1 1 d R
C22 C 0.3031(3) -0.1944(3) 0.41468(16) 0.0244(6) Uani 1 1 d .
N23 N 0.4114(3) -0.1211(3) 0.42103(14) 0.0274(5) Uani 1 1 d .
H23A H 0.4769 -0.1635 0.4474 0.033 Uiso 1 1 d R
C24 C 0.4248(3) 0.0126(3) 0.38923(15) 0.0235(6) Uani 1 1 d .
N25 N 0.5378(3) 0.0701(3) 0.40115(14) 0.0263(5) Uani 1 1 d .
H25A H 0.6083 0.0298 0.4265 0.032 Uiso 1 1 calc R
C26 C 0.5200(3) 0.2056(3) 0.36523(16) 0.0251(6) Uani 1 1 d .
C27 C 0.5985(3) 0.3137(3) 0.36198(17) 0.0293(7) Uani 1 1 d .
H27A H 0.6839 0.3019 0.3845 0.035 Uiso 1 1 calc R
C28 C 0.5449(3) 0.4390(3) 0.32419(18) 0.0323(7) Uani 1 1 d .
H28A H 0.5940 0.5160 0.3215 0.039 Uiso 1 1 calc R
C29 C 0.4208(4) 0.4559(3) 0.28979(18) 0.0326(7) Uani 1 1 d .
H29A H 0.3879 0.5437 0.2640 0.039 Uiso 1 1 calc R
C30 C 0.3445(3) 0.3471(3) 0.29253(17) 0.0283(6) Uani 1 1 d .
H30A H 0.2612 0.3583 0.2684 0.034 Uiso 1 1 calc R
C31 C 0.3949(3) 0.2208(3) 0.33209(16) 0.0230(6) Uani 1 1 d .
N32 N 0.3367(2) 0.0965(2) 0.34812(13) 0.0216(5) Uani 1 1 d .
C41 C 0.1594(3) 0.1107(3) 0.13050(15) 0.0236(6) Uani 1 1 d .
C42 C 0.2092(3) 0.2377(3) 0.10672(17) 0.0288(7) Uani 1 1 d .
H42A H 0.2776 0.2638 0.1324 0.035 Uiso 1 1 calc R
C43 C 0.1607(4) 0.3256(3) 0.04671(17) 0.0339(7) Uani 1 1 d .
H43A H 0.1998 0.4089 0.0297 0.041 Uiso 1 1 calc R
C44 C 0.0551(4) 0.2928(3) 0.01120(17) 0.0326(7) Uani 1 1 d .
H44A H 0.0203 0.3544 -0.0295 0.039 Uiso 1 1 calc R
C45 C 0.0006(4) 0.1704(4) 0.03496(17) 0.0328(7) Uani 1 1 d .
H45A H -0.0733 0.1486 0.0113 0.039 Uiso 1 1 calc R
C46 C 0.0536(3) 0.0788(3) 0.09352(17) 0.0284(7) Uani 1 1 d .
H46A H 0.0175 -0.0065 0.1086 0.034 Uiso 1 1 calc R
C51 C 0.1817(3) -0.1715(3) 0.19445(16) 0.0230(6) Uani 1 1 d .
C52 C 0.2585(3) -0.2463(3) 0.13824(17) 0.0298(7) Uani 1 1 d .
H52A H 0.3384 -0.2122 0.1069 0.036 Uiso 1 1 calc R
C53 C 0.2202(4) -0.3694(3) 0.12730(18) 0.0345(7) Uani 1 1 d .
H53A H 0.2740 -0.4194 0.0887 0.041 Uiso 1 1 calc R
C54 C 0.1035(3) -0.4205(3) 0.17240(17) 0.0293(7) Uani 1 1 d .
H54A H 0.0769 -0.5047 0.1643 0.035 Uiso 1 1 calc R
C55 C 0.0261(3) -0.3488(3) 0.22920(17) 0.0284(7) Uani 1 1 d .
H55A H -0.0528 -0.3843 0.2607 0.034 Uiso 1 1 calc R
C56 C 0.0644(3) -0.2239(3) 0.23997(16) 0.0253(6) Uani 1 1 d .
H56A H 0.0104 -0.1740 0.2785 0.030 Uiso 1 1 calc R
C61 C 0.4239(3) -0.0372(3) 0.17831(16) 0.0251(6) Uani 1 1 d .
C62 C 0.5064(4) -0.1236(4) 0.22819(17) 0.0347(7) Uani 1 1 d .
H62A H 0.4611 -0.1568 0.2765 0.042 Uiso 1 1 calc R
C63 C 0.6527(4) -0.1618(4) 0.20883(19) 0.0412(8) Uani 1 1 d .
H63A H 0.7073 -0.2206 0.2437 0.049 Uiso 1 1 calc R
C64 C 0.7204(3) -0.1145(4) 0.13826(19) 0.0398(8) Uani 1 1 d .
H64A H 0.8212 -0.1407 0.1247 0.048 Uiso 1 1 calc R
C65 C 0.6407(4) -0.0299(4) 0.0884(2) 0.0413(8) Uani 1 1 d .
H65A H 0.6867 0.0019 0.0400 0.050 Uiso 1 1 calc R
C66 C 0.4930(3) 0.0103(4) 0.10770(18) 0.0342(7) Uani 1 1 d .
H66A H 0.4393 0.0701 0.0728 0.041 Uiso 1 1 calc R
P10 P 0.21383(8) 0.33151(8) 0.54873(4) 0.02596(17) Uani 1 1 d .
F11 F 0.1618(3) 0.4688(2) 0.58549(13) 0.0553(6) Uani 1 1 d .
F12 F 0.2492(3) 0.2482(2) 0.62763(11) 0.0550(6) Uani 1 1 d .
F13 F 0.2737(3) 0.1894(2) 0.51343(12) 0.0540(6) Uani 1 1 d .
F14 F 0.0571(2) 0.2909(2) 0.56641(14) 0.0553(6) Uani 1 1 d .
F15 F 0.3756(2) 0.3688(2) 0.53058(13) 0.0504(6) Uani 1 1 d .
F16 F 0.1834(2) 0.4101(2) 0.46941(11) 0.0462(5) Uani 1 1 d .
C100 C 0.6777(4) 0.3359(4) 0.1429(2) 0.0511(10) Uani 1 1 d .
H10A H 0.6151 0.3158 0.1912 0.061 Uiso 1 1 calc R
H10B H 0.7519 0.2538 0.1359 0.061 Uiso 1 1 calc R
Cl10 Cl 0.76179(15) 0.47773(16) 0.14632(6) 0.0778(4) Uani 1 1 d .
Cl11 Cl 0.57295(13) 0.36699(13) 0.06914(6) 0.0640(3) Uani 1 1 d .

loop_
_atom_site_aniso_label
_atom_site_aniso_U_11
_atom_site_aniso_U_22
_atom_site_aniso_U_33
_atom_site_aniso_U_23
_atom_site_aniso_U_13
_atom_site_aniso_U_12
Ru1 0.01737(12) 0.01944(12) 0.02180(12) -0.00174(8) -0.00352(8) -0.00162(8)
P1 0.0202(4) 0.0210(4) 0.0216(3) -0.0019(3) -0.0035(3) -0.0033(3)
C11 0.0157(14) 0.0250(16) 0.057(2) 0.0013(15) 0.0053(14) -0.0008(13)
C12 0.0202(15) 0.0362(18) 0.0429(18) -0.0148(15) -0.0119(13) 0.0031(13)
C13 0.0233(15) 0.0257(16) 0.0372(17) 0.0053(13) -0.0003(13) 0.0073(13)
C14 0.0216(15) 0.0329(18) 0.0484(19) -0.0173(15) -0.0057(14) 0.0018(13)
C15 0.0285(16) 0.042(2) 0.0258(15) -0.0046(14) 0.0005(13) 0.0092(14)
N21A 0.0313(15) 0.0287(15) 0.0457(16) 0.0102(12) -0.0132(12) -0.0061(12)
N21 0.0197(12) 0.0217(13) 0.0286(13) 0.0015(10) -0.0040(10) -0.0054(10)
C22 0.0237(15) 0.0235(15) 0.0237(14) -0.0015(12) 0.0002(11) -0.0013(12)
N23 0.0224(12) 0.0245(13) 0.0345(14) 0.0026(11) -0.0111(10) -0.0002(10)
C24 0.0201(14) 0.0261(15) 0.0239(14) -0.0036(12) -0.0024(11) -0.0028(12)
N25 0.0197(12) 0.0281(14) 0.0316(13) -0.0014(11) -0.0094(10) -0.0014(11)
C26 0.0214(14) 0.0287(16) 0.0254(14) -0.0055(12) -0.0006(11) -0.0048(12)
C27 0.0239(15) 0.0354(18) 0.0312(16) -0.0084(14) -0.0040(12) -0.0081(14)
C28 0.0310(17) 0.0328(18) 0.0357(17) -0.0075(14) 0.0006(13) -0.0141(14)
C29 0.0355(18) 0.0246(16) 0.0370(17) 0.0000(13) -0.0047(14) -0.0062(14)
C30 0.0259(15) 0.0292(16) 0.0299(15) -0.0029(13) -0.0045(12) -0.0046(13)
C31 0.0212(14) 0.0244(15) 0.0239(14) -0.0054(12) -0.0012(11) -0.0042(12)
N32 0.0197(12) 0.0227(13) 0.0224(12) -0.0023(10) -0.0039(9) -0.0027(10)
C41 0.0244(14) 0.0246(15) 0.0212(14) -0.0022(11) -0.0025(11) -0.0037(12)
C42 0.0349(17) 0.0246(16) 0.0296(15) -0.0023(12) -0.0097(13) -0.0075(13)
C43 0.049(2) 0.0235(16) 0.0289(16) 0.0003(13) -0.0062(14) -0.0079(15)
C44 0.0423(19) 0.0286(17) 0.0247(15) -0.0011(13) -0.0092(13) 0.0032(14)
C45 0.0320(17) 0.0390(19) 0.0290(16) -0.0038(14) -0.0112(13) -0.0037(15)
C46 0.0273(16) 0.0313(17) 0.0283(15) -0.0032(13) -0.0052(12) -0.0086(13)
C51 0.0247(15) 0.0200(14) 0.0246(14) -0.0028(11) -0.0064(11) -0.0017(12)
C52 0.0308(16) 0.0309(17) 0.0269(15) -0.0037(13) 0.0008(12) -0.0068(14)
C53 0.0425(19) 0.0280(17) 0.0329(17) -0.0113(14) -0.0002(14) -0.0034(15)
C54 0.0347(17) 0.0212(15) 0.0341(16) -0.0036(13) -0.0100(13) -0.0050(13)
C55 0.0258(15) 0.0264(16) 0.0334(16) 0.0009(13) -0.0055(12) -0.0079(13)
C56 0.0250(15) 0.0262(16) 0.0244(14) -0.0034(12) -0.0031(11) -0.0036(12)
C61 0.0235(15) 0.0244(15) 0.0290(15) -0.0095(12) -0.0024(12) -0.0038(12)
C62 0.0312(17) 0.045(2) 0.0241(15) -0.0056(14) -0.0021(13) 0.0033(15)
C63 0.0294(17) 0.060(2) 0.0318(17) -0.0100(16) -0.0091(14) 0.0097(16)
C64 0.0198(15) 0.057(2) 0.0430(19) -0.0145(17) 0.0007(14) -0.0059(16)
C65 0.0333(18) 0.049(2) 0.0378(19) 0.0004(16) 0.0040(15) -0.0091(17)
C66 0.0277(16) 0.041(2) 0.0327(17) -0.0001(14) -0.0012(13) -0.0079(15)
P10 0.0252(4) 0.0241(4) 0.0270(4) -0.0008(3) -0.0027(3) -0.0026(3)
F11 0.0649(15) 0.0366(12) 0.0614(14) -0.0191(11) 0.0061(12) -0.0023(11)
F12 0.0702(16) 0.0578(15) 0.0326(11) 0.0111(10) -0.0145(10) -0.0054(12)
F13 0.0791(17) 0.0301(11) 0.0481(12) -0.0122(9) 0.0125(11) -0.0086(11)
F14 0.0305(11) 0.0513(14) 0.0795(16) 0.0126(12) -0.0027(10) -0.0169(10)
F15 0.0255(10) 0.0502(13) 0.0717(15) 0.0094(11) -0.0101(10) -0.0076(10)
F16 0.0549(13) 0.0489(13) 0.0369(11) 0.0140(9) -0.0205(9) -0.0178(11)
C100 0.049(2) 0.052(2) 0.044(2) 0.0031(18) 0.0000(18) -0.0004(19)
Cl10 0.0807(9) 0.1116(11) 0.0509(6) -0.0013(7) -0.0037(6) -0.0551(8)
Cl11 0.0620(7) 0.0745(8) 0.0591(6) 0.0007(6) -0.0130(5) -0.0241(6)

loop_
_atom_type_symbol
_atom_type_description
_atom_type_scat_dispersion_real
_atom_type_scat_dispersion_imag
_atom_type_scat_source
C C 0.0033 0.0016 'International Tables Vol C Tables 4.2.6.8 and 6.1.1.4'
H H 0.0000 0.0000 'International Tables Vol C Tables 4.2.6.8 and 6.1.1.4'
N N 0.0061 0.0033 'International Tables Vol C Tables 4.2.6.8 and 6.1.1.4'
F F 0.0171 0.0103 'International Tables Vol C Tables 4.2.6.8 and 6.1.1.4'
P P 0.1023 0.0942 'International Tables Vol C Tables 4.2.6.8 and 6.1.1.4'
Ru Ru -1.2594 0.8363 'International Tables Vol C Tables 4.2.6.8 and 6.1.1.4'
Cl Cl 0.1484 0.1585 'International Tables Vol C Tables 4.2.6.8 and 6.1.1.4'

loop_
_geom_angle_atom_site_label_1
_geom_angle_atom_site_label_2
_geom_angle_atom_site_label_3
_geom_angle
N21 Ru1 N32 83.27(9)
N21 Ru1 C11 92.81(11)
N32 Ru1 C11 143.86(12)
N21 Ru1 C12 119.99(11)
N32 Ru1 C12 155.54(11)
C11 Ru1 C12 37.98(13)
N21 Ru1 C13 156.01(10)
N32 Ru1 C13 117.37(11)
C11 Ru1 C13 63.39(12)
C12 Ru1 C13 38.25(12)
N21 Ru1 C14 135.34(11)
N32 Ru1 C14 95.50(10)
C11 Ru1 C14 62.72(12)
C12 Ru1 C14 63.15(12)
C13 Ru1 C14 37.50(12)
N21 Ru1 C15 100.67(11)
N32 Ru1 C15 107.42(11)
C11 Ru1 C15 37.93(13)
C12 Ru1 C15 63.47(12)
C13 Ru1 C15 62.94(12)
C14 Ru1 C15 37.12(12)
N21 Ru1 P1 90.49(7)
N32 Ru1 P1 94.04(6)
C11 Ru1 P1 121.98(10)
C12 Ru1 P1 93.26(9)
C13 Ru1 P1 99.49(9)
C14 Ru1 P1 133.96(9)
C15 Ru1 P1 156.73(9)
C41 P1 C51 101.54(13)
C41 P1 C61 103.16(13)
C51 P1 C61 98.96(13)
C41 P1 Ru1 114.45(10)
C51 P1 Ru1 114.43(9)
C61 P1 Ru1 121.44(10)
C12 C11 C15 109.0(3)
C12 C11 Ru1 71.42(17)
C15 C11 Ru1 72.90(17)
C11 C12 C13 107.3(3)
C11 C12 Ru1 70.60(18)
C13 C12 Ru1 71.60(17)
C14 C13 C12 107.5(3)
C14 C13 Ru1 71.80(19)
C12 C13 Ru1 70.15(18)
C15 C14 C13 109.2(3)
C15 C14 Ru1 71.62(19)
C13 C14 Ru1 70.70(18)
C14 C15 C11 107.0(3)
C14 C15 Ru1 71.26(18)
C11 C15 Ru1 69.18(17)
C22 N21 Ru1 133.9(2)
N21 C22 N21A 125.1(3)
N21 C22 N23 121.2(3)
N21A C22 N23 113.7(3)
C24 N23 C22 126.5(3)
N32 C24 N25 113.7(3)
N32 C24 N23 127.1(3)
N25 C24 N23 119.2(3)
C24 N25 C26 106.4(2)
N25 C26 C31 105.7(2)
N25 C26 C27 131.6(3)
C31 C26 C27 122.7(3)
C28 C27 C26 116.2(3)
C27 C28 C29 122.0(3)
C30 C29 C28 121.3(3)
C29 C30 C31 117.5(3)
C26 C31 C30 120.3(3)
C26 C31 N32 109.4(3)
C30 C31 N32 130.4(3)
C24 N32 C31 104.9(2)
C24 N32 Ru1 127.14(19)
C31 N32 Ru1 127.40(19)
C42 C41 C46 117.7(3)
C42 C41 P1 120.3(2)
C46 C41 P1 121.9(2)
C43 C42 C41 121.2(3)
C42 C43 C44 120.2(3)
C45 C44 C43 119.9(3)
C44 C45 C46 120.0(3)
C45 C46 C41 120.9(3)
C52 C51 C56 118.5(3)
C52 C51 P1 122.0(2)
C56 C51 P1 119.5(2)
C51 C52 C53 120.9(3)
C54 C53 C52 120.3(3)
C53 C54 C55 120.0(3)
C54 C55 C56 119.7(3)
C51 C56 C55 120.7(3)
C66 C61 C62 118.3(3)
C66 C61 P1 125.2(2)
C62 C61 P1 116.3(2)
C63 C62 C61 121.2(3)
C62 C63 C64 120.0(3)
C65 C64 C63 119.5(3)
C64 C65 C66 120.9(3)
C61 C66 C65 120.1(3)
F11 P10 F16 90.80(13)
F11 P10 F14 91.61(13)
F16 P10 F14 91.40(12)
F11 P10 F12 90.95(13)
F16 P10 F12 177.97(14)
F14 P10 F12 89.57(13)
F11 P10 F15 89.76(13)
F16 P10 F15 89.16(11)
F14 P10 F15 178.51(13)
F12 P10 F15 89.83(12)
F11 P10 F13 177.16(15)
F16 P10 F13 91.23(12)
F14 P10 F13 90.32(13)
F12 P10 F13 86.98(13)
F15 P10 F13 88.29(13)
Cl10 C100 Cl11 111.3(2)

loop_
_geom_bond_atom_site_label_1
_geom_bond_atom_site_label_2
_geom_bond_distance
Ru1 N21 2.104(2)
Ru1 N32 2.116(2)
Ru1 C11 2.157(3)
Ru1 C12 2.167(3)
Ru1 C13 2.186(3)
Ru1 C14 2.201(3)
Ru1 C15 2.205(3)
Ru1 P1 2.3022(8)
P1 C41 1.829(3)
P1 C51 1.841(3)
P1 C61 1.844(3)
C11 C12 1.407(5)
C11 C15 1.418(5)
C12 C13 1.427(4)
C13 C14 1.410(5)
C14 C15 1.403(5)
N21A C22 1.349(4)
N21 C22 1.280(4)
C22 N23 1.385(4)
N23 C24 1.379(4)
C24 N32 1.314(4)
C24 N25 1.358(4)
N25 C26 1.394(4)
C26 C31 1.394(4)
C26 C27 1.395(4)
C27 C28 1.380(5)
C28 C29 1.398(5)
C29 C30 1.387(4)
C30 C31 1.394(4)
C31 N32 1.405(4)
C41 C42 1.401(4)
C41 C46 1.399(4)
C42 C43 1.378(4)
C43 C44 1.385(5)
C44 C45 1.380(5)
C45 C46 1.391(4)
C51 C52 1.389(4)
C51 C56 1.401(4)
C52 C53 1.380(4)
C53 C54 1.387(4)
C54 C55 1.383(4)
C55 C56 1.397(4)
C61 C66 1.396(4)
C61 C62 1.392(5)
C62 C63 1.378(5)
C63 C64 1.390(5)
C64 C65 1.369(5)
C65 C66 1.393(5)
P10 F11 1.574(2)
P10 F16 1.578(2)
P10 F14 1.577(2)
P10 F12 1.599(2)
P10 F15 1.612(2)
P10 F13 1.612(2)
C100 Cl10 1.743(4)
C100 Cl11 1.759(4)

loop_
_geom_torsion_atom_site_label_1
_geom_torsion_atom_site_label_2
_geom_torsion_atom_site_label_3
_geom_torsion_atom_site_label_4
_geom_torsion
N21 Ru1 P1 C41 161.74(12)
N32 Ru1 P1 C41 -114.97(12)
C11 Ru1 P1 C41 68.13(15)
C12 Ru1 P1 C41 41.66(14)
C13 Ru1 P1 C41 3.66(13)
C14 Ru1 P1 C41 -13.34(16)
C15 Ru1 P1 C41 42.5(3)
N21 Ru1 P1 C51 45.14(12)
N32 Ru1 P1 C51 128.43(12)
C11 Ru1 P1 C51 -48.48(15)
C12 Ru1 P1 C51 -74.94(14)
C13 Ru1 P1 C51 -112.95(13)
C14 Ru1 P1 C51 -129.95(15)
C15 Ru1 P1 C51 -74.1(3)
N21 Ru1 P1 C61 -73.43(13)
N32 Ru1 P1 C61 9.86(13)
C11 Ru1 P1 C61 -167.05(15)
C12 Ru1 P1 C61 166.49(15)
C13 Ru1 P1 C61 128.49(14)
C14 Ru1 P1 C61 111.48(16)
C15 Ru1 P1 C61 167.3(3)
N21 Ru1 C11 C12 -138.63(19)
N32 Ru1 C11 C12 138.9(2)
C13 Ru1 C11 C12 38.23(19)
C14 Ru1 C11 C12 80.5(2)
C15 Ru1 C11 C12 117.6(3)
P1 Ru1 C11 C12 -46.3(2)
N21 Ru1 C11 C15 103.8(2)
N32 Ru1 C11 C15 21.4(3)
C12 Ru1 C11 C15 -117.6(3)
C13 Ru1 C11 C15 -79.3(2)
C14 Ru1 C11 C15 -37.08(19)
P1 Ru1 C11 C15 -163.86(16)
C15 C11 C12 C13 1.0(4)
Ru1 C11 C12 C13 -62.6(2)
C15 C11 C12 Ru1 63.6(2)
N21 Ru1 C12 C11 49.7(2)
N32 Ru1 C12 C11 -110.7(3)
C13 Ru1 C12 C11 -116.7(3)
C14 Ru1 C12 C11 -79.3(2)
C15 Ru1 C12 C11 -37.52(19)
P1 Ru1 C12 C11 142.11(18)
N21 Ru1 C12 C13 166.34(17)
N32 Ru1 C12 C13 6.0(4)
C11 Ru1 C12 C13 116.7(3)
C14 Ru1 C12 C13 37.42(19)
C15 Ru1 C12 C13 79.2(2)
P1 Ru1 C12 C13 -101.21(18)
C11 C12 C13 C14 -0.5(3)
Ru1 C12 C13 C14 -62.5(2)
C11 C12 C13 Ru1 62.0(2)
N21 Ru1 C13 C14 86.9(3)
N32 Ru1 C13 C14 -60.2(2)
C11 Ru1 C13 C14 79.1(2)
C12 Ru1 C13 C14 117.1(3)
C15 Ru1 C13 C14 36.39(19)
P1 Ru1 C13 C14 -159.77(17)
N21 Ru1 C13 C12 -30.2(4)
N32 Ru1 C13 C12 -177.22(17)
C11 Ru1 C13 C12 -37.95(19)
C14 Ru1 C13 C12 -117.1(3)
C15 Ru1 C13 C12 -80.7(2)
P1 Ru1 C13 C12 83.17(18)
C12 C13 C14 C15 -0.2(4)
Ru1 C13 C14 C15 -61.6(2)
C12 C13 C14 Ru1 61.4(2)
N21 Ru1 C14 C15 -25.8(3)
N32 Ru1 C14 C15 -111.79(19)
C11 Ru1 C14 C15 37.9(2)
C12 Ru1 C14 C15 80.7(2)
C13 Ru1 C14 C15 118.9(3)
P1 Ru1 C14 C15 147.19(17)
N21 Ru1 C14 C13 -144.72(18)
N32 Ru1 C14 C13 129.30(18)
C11 Ru1 C14 C13 -81.0(2)
C12 Ru1 C14 C13 -38.17(18)
C15 Ru1 C14 C13 -118.9(3)
P1 Ru1 C14 C13 28.3(2)
C13 C14 C15 C11 0.8(4)
Ru1 C14 C15 C11 -60.2(2)
C13 C14 C15 Ru1 61.0(2)
C12 C11 C15 C14 -1.1(4)
Ru1 C11 C15 C14 61.6(2)
C12 C11 C15 Ru1 -62.7(2)
N21 Ru1 C15 C14 161.86(19)
N32 Ru1 C15 C14 75.6(2)
C11 Ru1 C15 C14 -117.4(3)
C12 Ru1 C15 C14 -79.8(2)
C13 Ru1 C15 C14 -36.75(19)
P1 Ru1 C15 C14 -80.8(3)
N21 Ru1 C15 C11 -80.8(2)
N32 Ru1 C15 C11 -166.98(18)
C12 Ru1 C15 C11 37.57(19)
C13 Ru1 C15 C11 80.6(2)
C14 Ru1 C15 C11 117.4(3)
P1 Ru1 C15 C11 36.6(4)
N32 Ru1 N21 C22 10.3(3)
C11 Ru1 N21 C22 -133.7(3)
C12 Ru1 N21 C22 -161.7(3)
C13 Ru1 N21 C22 -140.6(3)
C14 Ru1 N21 C22 -80.8(3)
C15 Ru1 N21 C22 -96.3(3)
P1 Ru1 N21 C22 104.3(3)
Ru1 N21 C22 N21A 171.4(2)
Ru1 N21 C22 N23 -7.3(4)
N21 C22 N23 C24 -1.0(5)
N21A C22 N23 C24 -179.9(3)
C22 N23 C24 N32 1.2(5)
C22 N23 C24 N25 179.8(3)
N32 C24 N25 C26 1.1(3)
N23 C24 N25 C26 -177.7(3)
C24 N25 C26 C31 -0.9(3)
C24 N25 C26 C27 176.3(3)
N25 C26 C27 C28 -176.3(3)
C31 C26 C27 C28 0.4(4)
C26 C27 C28 C29 -1.2(5)
C27 C28 C29 C30 0.5(5)
C28 C29 C30 C31 1.2(5)
N25 C26 C31 C30 178.7(3)
C27 C26 C31 C30 1.2(4)
N25 C26 C31 N32 0.4(3)
C27 C26 C31 N32 -177.0(3)
C29 C30 C31 C26 -2.0(4)
C29 C30 C31 N32 175.9(3)
N25 C24 N32 C31 -0.8(3)
N23 C24 N32 C31 177.8(3)
N25 C24 N32 Ru1 -172.38(18)
N23 C24 N32 Ru1 6.2(4)
C26 C31 N32 C24 0.2(3)
C30 C31 N32 C24 -177.8(3)
C26 C31 N32 Ru1 171.75(18)
C30 C31 N32 Ru1 -6.2(4)
N21 Ru1 N32 C24 -9.0(2)
C11 Ru1 N32 C24 76.5(3)
C12 Ru1 N32 C24 153.9(3)
C13 Ru1 N32 C24 158.1(2)
C14 Ru1 N32 C24 126.1(2)
C15 Ru1 N32 C24 90.1(3)
P1 Ru1 N32 C24 -99.0(2)
N21 Ru1 N32 C31 -178.8(2)
C11 Ru1 N32 C31 -93.3(3)
C12 Ru1 N32 C31 -15.8(4)
C13 Ru1 N32 C31 -11.7(3)
C14 Ru1 N32 C31 -43.7(2)
C15 Ru1 N32 C31 -79.7(2)
P1 Ru1 N32 C31 91.2(2)
C51 P1 C41 C42 -160.6(2)
C61 P1 C41 C42 -58.4(3)
Ru1 P1 C41 C42 75.6(3)
C51 P1 C41 C46 21.5(3)
C61 P1 C41 C46 123.6(3)
Ru1 P1 C41 C46 -102.4(2)
C46 C41 C42 C43 -3.0(5)
P1 C41 C42 C43 179.0(3)
C41 C42 C43 C44 3.6(5)
C42 C43 C44 C45 -1.4(5)
C43 C44 C45 C46 -1.3(5)
C44 C45 C46 C41 1.8(5)
C42 C41 C46 C45 0.3(4)
P1 C41 C46 C45 178.3(2)
C41 P1 C51 C52 74.6(3)
C61 P1 C51 C52 -30.9(3)
Ru1 P1 C51 C52 -161.6(2)
C41 P1 C51 C56 -104.2(3)
C61 P1 C51 C56 150.3(2)
Ru1 P1 C51 C56 19.6(3)
C56 C51 C52 C53 0.0(5)
P1 C51 C52 C53 -178.8(3)
C51 C52 C53 C54 0.2(5)
C52 C53 C54 C55 -0.8(5)
C53 C54 C55 C56 1.1(5)
C52 C51 C56 C55 0.3(5)
P1 C51 C56 C55 179.1(2)
C54 C55 C56 C51 -0.9(5)
C41 P1 C61 C66 -4.9(3)
C51 P1 C61 C66 99.2(3)
Ru1 P1 C61 C66 -134.8(2)
C41 P1 C61 C62 179.7(2)
C51 P1 C61 C62 -76.1(3)
Ru1 P1 C61 C62 49.8(3)
C66 C61 C62 C63 -0.1(5)
P1 C61 C62 C63 175.6(3)
C61 C62 C63 C64 -0.2(6)
C62 C63 C64 C65 0.0(6)
C63 C64 C65 C66 0.6(6)
C62 C61 C66 C65 0.6(5)
P1 C61 C66 C65 -174.7(3)
C64 C65 C66 C61 -0.9(5)
